data_4129936
loop_
_publ_author_name
'Abucayon, Erwin G.'
'Khade, Rahul L.'
'Powell, Douglas R.'
'Zhang, Yong'
'Richter-Addo, George B'

_publ_section_title
;
 Hydride Attack on a Coordinated Ferric Nitrosyl: Experimental and DFT
 Evidence for the Formation of a Heme Model-HNO Derivative.
;
_journal_issue 1
_journal_name_full 'Journal of the American Chemical Society'
_journal_page_first 104
_journal_page_last 107
_journal_paper_doi 10.1021/jacs.5b12008
_journal_volume 138
_journal_year 2016
_chemical_formula_moiety 'C40 H50 Fe N7 O, C F3 O3 S, 0.5(C H2 Cl2)'
_chemical_formula_sum 'C41.5 H51 Cl F3 Fe N7 O4 S'
_chemical_formula_weight 892.25
_space_group_crystal_system triclinic
_space_group_IT_number 2
_space_group_name_Hall '-P 1'
_space_group_name_H-M_alt 'P -1'
_atom_sites_solution_hydrogens mixed
_atom_sites_solution_primary direct
_atom_sites_solution_secondary difmap
_audit_creation_method SHELXL-2014/7
_cell_angle_alpha 98.2007(15)
_cell_angle_beta 105.5290(15)
_cell_angle_gamma 93.3465(16)
_cell_formula_units_Z 2
_cell_length_a 8.8510(9)
_cell_length_b 15.6741(16)
_cell_length_c 15.9474(16)
_cell_measurement_reflns_used 9887
_cell_measurement_temperature 100(2)
_cell_measurement_theta_max 27.47
_cell_measurement_theta_min 2.40
_cell_volume 2099.0(4)
_computing_cell_refinement 'SAINT (Bruker, 2007)'
_computing_data_collection 'APEX2 (Bruker, 2007)'
_computing_data_reduction 'SAINT (Bruker, 2007)'
_computing_molecular_graphics 'XP (Bruker, 2002)'
_computing_publication_material 'SHELXL-2014/7 (Sheldrick, 2015b)'
_computing_structure_refinement 'SHELXL-2014/7 (Sheldrick, 2015b)'
_computing_structure_solution 'SHELXT (Sheldrick, 2015a)'
_diffrn_ambient_temperature 100(2)
_diffrn_measured_fraction_theta_full 0.991
_diffrn_measured_fraction_theta_max 0.971
_diffrn_measurement_device_type 'Bruker APEX CCD'
_diffrn_measurement_method '\f and \w scans'
_diffrn_radiation_type MoK\a
_diffrn_radiation_wavelength 0.71073
_diffrn_reflns_av_R_equivalents 0.0481
_diffrn_reflns_av_unetI/netI 0.0401
_diffrn_reflns_Laue_measured_fraction_full 0.991
_diffrn_reflns_Laue_measured_fraction_max 0.971
_diffrn_reflns_limit_h_max 11
_diffrn_reflns_limit_h_min -11
_diffrn_reflns_limit_k_max 20
_diffrn_reflns_limit_k_min -19
_diffrn_reflns_limit_l_max 20
_diffrn_reflns_limit_l_min -20
_diffrn_reflns_number 36273
_diffrn_reflns_point_group_measured_fraction_full 0.991
_diffrn_reflns_point_group_measured_fraction_max 0.971
_diffrn_reflns_theta_full 25.242
_diffrn_reflns_theta_max 27.497
_diffrn_reflns_theta_min 1.319
_exptl_absorpt_coefficient_mu 0.537
_exptl_absorpt_correction_T_max 0.822
_exptl_absorpt_correction_T_min 0.757
_exptl_absorpt_correction_type multi-scan
_exptl_absorpt_process_details 'SADABS (Bruker, 2002)'
_exptl_crystal_colour red
_exptl_crystal_density_diffrn 1.412
_exptl_crystal_description block
_exptl_crystal_F_000 934
_exptl_crystal_size_max 0.550
_exptl_crystal_size_mid 0.520
_exptl_crystal_size_min 0.380
_refine_diff_density_max 0.820
_refine_diff_density_min -0.461
_refine_diff_density_rms 0.064
_refine_ls_extinction_method none
_refine_ls_goodness_of_fit_ref 0.982
_refine_ls_hydrogen_treatment mixed
_refine_ls_matrix_type full
_refine_ls_number_parameters 545
_refine_ls_number_reflns 9360
_refine_ls_number_restraints 10
_refine_ls_restrained_S_all 0.982
_refine_ls_R_factor_all 0.0488
_refine_ls_R_factor_gt 0.0383
_refine_ls_shift/su_max 0.001
_refine_ls_shift/su_mean 0.000
_refine_ls_structure_factor_coef Fsqd
_refine_ls_weighting_details 'w=1/[\s^2^(Fo^2^)+(0.0500P)^2^+2.0000P] where P=(Fo^2^+2Fc^2^)/3'
_refine_ls_weighting_scheme calc
_refine_ls_wR_factor_gt 0.0990
_refine_ls_wR_factor_ref 0.1073
_reflns_Friedel_coverage 0.000
_reflns_number_gt 7918
_reflns_number_total 9360
_reflns_threshold_expression 'I > 2\s(I)'
_cod_data_source_file ja5b12008_si_002.cif
_cod_data_source_block 15021
_cod_depositor_comments
;
The following automatic conversions were performed:

data name '_iucr_refine_instruction_details' was replaced with
'_iucr_refine_instructions_details' as specified in the replacement
file 'data/replacement-values/replacement_tags.lst'.

Automatic conversion script
Id: cif_correct_tags 9268 2022-04-12 08:56:07Z antanas 
;
_cod_original_formula_sum 'C41.50 H51 Cl F3 Fe N7 O4 S'
_cod_database_code 4129936
_shelx_space_group_comment
; 
The symmetry employed for this shelxl refinement is uniquely defined 
by the following loop, which should always be used as a source of 
symmetry information in preference to the above space-group names. 
They are only intended as comments. 
;
_shelx_estimated_absorpt_t_min 0.757
_shelx_estimated_absorpt_t_max 0.822

loop_
_space_group_symop_operation_xyz
'x, y, z'
'-x, -y, -z'

loop_
_atom_site_label
_atom_site_type_symbol
_atom_site_fract_x
_atom_site_fract_y
_atom_site_fract_z
_atom_site_U_iso_or_equiv
_atom_site_adp_type
_atom_site_occupancy
_atom_site_site_symmetry_order
_atom_site_calc_flag
_atom_site_refinement_flags_posn
_atom_site_refinement_flags_adp
_atom_site_refinement_flags_occupancy
_atom_site_disorder_assembly
_atom_site_disorder_group
Fe1 Fe 0.63091(3) 0.75402(2) 0.32947(2) 0.01141(7) Uani 1 1 d . . . . .
O1 O 0.76783(17) 0.91808(10) 0.32578(12) 0.0372(4) Uani 1 1 d . . . . .
N1 N 0.49517(16) 0.79818(10) 0.40542(9) 0.0131(3) Uani 1 1 d . . . . .
N2 N 0.45991(16) 0.76596(10) 0.22086(9) 0.0134(3) Uani 1 1 d . . . . .
N3 N 0.75893(16) 0.70160(10) 0.25285(9) 0.0132(3) Uani 1 1 d . . . . .
N4 N 0.79408(16) 0.73312(9) 0.43741(9) 0.0127(3) Uani 1 1 d . . . . .
N5 N 0.53267(16) 0.63537(10) 0.32267(9) 0.0137(3) Uani 1 1 d . . . . .
N6 N 0.45115(17) 0.49756(11) 0.27807(10) 0.0165(3) Uani 1 1 d . . . . .
H6N H 0.437(3) 0.4474(15) 0.2482(14) 0.020 Uiso 1 1 d . U . . .
N7 N 0.71219(16) 0.85141(10) 0.33084(10) 0.0171(3) Uani 1 1 d . . . . .
C1 C 0.53599(19) 0.81536(11) 0.49601(11) 0.0130(3) Uani 1 1 d . . . . .
C2 C 0.40910(19) 0.85192(11) 0.52568(11) 0.0137(3) Uani 1 1 d . . . . .
C3 C 0.28939(19) 0.85399(11) 0.45173(11) 0.0143(3) Uani 1 1 d . . . . .
C4 C 0.34464(19) 0.82107(11) 0.37707(11) 0.0137(3) Uani 1 1 d . . . . .
C5 C 0.25950(19) 0.81801(11) 0.29002(11) 0.0145(3) Uani 1 1 d . . . . .
H5 H 0.1539 0.8323 0.2790 0.017 Uiso 1 1 calc R U . . .
C6 C 0.31576(19) 0.79594(11) 0.21796(11) 0.0139(3) Uani 1 1 d . . . . .
C7 C 0.2334(2) 0.80473(11) 0.12848(11) 0.0152(3) Uani 1 1 d . . . . .
C8 C 0.3312(2) 0.78207(12) 0.07778(11) 0.0155(3) Uani 1 1 d . . . . .
C9 C 0.47151(19) 0.75662(11) 0.13560(11) 0.0143(3) Uani 1 1 d . . . . .
C10 C 0.5943(2) 0.72331(12) 0.10815(11) 0.0160(3) Uani 1 1 d . . . . .
H10 H 0.5888 0.7196 0.0474 0.019 Uiso 1 1 calc R U . . .
C11 C 0.72538(19) 0.69473(12) 0.16248(11) 0.0143(3) Uani 1 1 d . . . . .
C12 C 0.8441(2) 0.65098(12) 0.13172(11) 0.0156(3) Uani 1 1 d . . . . .
C13 C 0.95115(19) 0.63257(12) 0.20439(11) 0.0145(3) Uani 1 1 d . . . . .
C14 C 0.89805(19) 0.66510(11) 0.27988(11) 0.0138(3) Uani 1 1 d . . . . .
C15 C 0.97769(19) 0.66204(11) 0.36691(11) 0.0142(3) Uani 1 1 d . . . . .
H15 H 1.0725 0.6348 0.3771 0.017 Uiso 1 1 calc R U . . .
C16 C 0.93129(18) 0.69515(11) 0.44007(11) 0.0128(3) Uani 1 1 d . . . . .
C17 C 1.02147(19) 0.69648(11) 0.53096(11) 0.0139(3) Uani 1 1 d . . . . .
C18 C 0.93539(19) 0.73429(12) 0.58269(11) 0.0147(3) Uani 1 1 d . . . . .
C19 C 0.79388(19) 0.75717(11) 0.52395(11) 0.0136(3) Uani 1 1 d . . . . .
C20 C 0.67489(19) 0.79591(11) 0.55149(11) 0.0139(3) Uani 1 1 d . . . . .
H20 H 0.6895 0.8103 0.6132 0.017 Uiso 1 1 calc R U . . .
C21 C 0.4134(2) 0.88263(12) 0.61988(11) 0.0169(3) Uani 1 1 d . . . . .
H21A H 0.4499 0.8367 0.6550 0.020 Uiso 1 1 calc R U . . .
H21B H 0.3051 0.8918 0.6228 0.020 Uiso 1 1 calc R U . . .
C22 C 0.5206(2) 0.96648(13) 0.66150(13) 0.0242(4) Uani 1 1 d . . . . .
H22A H 0.6305 0.9559 0.6666 0.036 Uiso 1 1 d R U . . .
H22B H 0.5087 0.9865 0.7203 0.036 Uiso 1 1 d R U . . .
H22C H 0.4913 1.0109 0.6243 0.036 Uiso 1 1 d R U . . .
C23 C 0.1329(2) 0.88894(12) 0.44513(12) 0.0171(4) Uani 1 1 d . . . . .
H23A H 0.1021 0.8837 0.4996 0.020 Uiso 1 1 calc R U . . .
H23B H 0.0521 0.8537 0.3949 0.020 Uiso 1 1 calc R U . . .
C24 C 0.1370(2) 0.98378(13) 0.43228(13) 0.0231(4) Uani 1 1 d . . . . .
H24A H 0.2181 1.0189 0.4814 0.035 Uiso 1 1 d R U . . .
H24B H 0.0340 1.0044 0.4305 0.035 Uiso 1 1 d R U . . .
H24C H 0.1614 0.9888 0.3767 0.035 Uiso 1 1 d R U . . .
C25 C 0.0750(2) 0.83808(13) 0.10054(12) 0.0202(4) Uani 1 1 d . . . . .
H25A H 0.0077 0.8177 0.1357 0.024 Uiso 1 1 calc R U . . .
H25B H 0.0238 0.8140 0.0377 0.024 Uiso 1 1 calc R U . . .
C26 C 0.0865(3) 0.93708(15) 0.11240(17) 0.0393(6) Uani 1 1 d . . . . .
H26A H 0.1334 0.9612 0.1749 0.059 Uiso 1 1 d R U . . .
H26B H -0.0192 0.9557 0.0925 0.059 Uiso 1 1 d R U . . .
H26C H 0.1526 0.9578 0.0775 0.059 Uiso 1 1 d R U . . .
C27 C 0.3016(2) 0.78089(12) -0.01954(11) 0.0191(4) Uani 1 1 d . . . . .
H27A H 0.4030 0.7942 -0.0323 0.023 Uiso 1 1 calc R U . . .
H27B H 0.2331 0.8267 -0.0375 0.023 Uiso 1 1 calc R U . . .
C28 C 0.2233(2) 0.69360(14) -0.07381(12) 0.0248(4) Uani 1 1 d . . . . .
H28A H 0.2925 0.6483 -0.0580 0.037 Uiso 1 1 d R U . . .
H28B H 0.2046 0.6963 -0.1368 0.037 Uiso 1 1 d R U . . .
H28C H 0.1227 0.6802 -0.0615 0.037 Uiso 1 1 d R U . . .
C29 C 0.8403(2) 0.62649(13) 0.03643(11) 0.0204(4) Uani 1 1 d . . . . .
H29A H 0.9483 0.6176 0.0328 0.025 Uiso 1 1 calc R U . . .
H29B H 0.8049 0.6749 0.0048 0.025 Uiso 1 1 calc R U . . .
C30 C 0.7304(3) 0.54397(14) -0.00923(13) 0.0305(5) Uani 1 1 d . . . . .
H30A H 0.7642 0.4959 0.0220 0.046 Uiso 1 1 d R U . . .
H30B H 0.7343 0.5299 -0.0704 0.046 Uiso 1 1 d R U . . .
H30C H 0.6223 0.5535 -0.0084 0.046 Uiso 1 1 d R U . . .
C31 C 1.0910(2) 0.58240(12) 0.20668(11) 0.0175(4) Uani 1 1 d . . . . .
H31A H 1.1734 0.6024 0.2631 0.021 Uiso 1 1 calc R U . . .
H31B H 1.1353 0.5933 0.1579 0.021 Uiso 1 1 calc R U . . .
C32 C 1.0450(2) 0.48578(14) 0.19767(16) 0.0328(5) Uani 1 1 d . . . . .
H32A H 1.0055 0.4748 0.2474 0.049 Uiso 1 1 d R U . . .
H32B H 1.1373 0.4542 0.1976 0.049 Uiso 1 1 d R U . . .
H32C H 0.9624 0.4661 0.1422 0.049 Uiso 1 1 d R U . . .
C33 C 1.1804(2) 0.66380(13) 0.56165(12) 0.0183(4) Uani 1 1 d . . . . .
H33A H 1.2449 0.7044 0.6141 0.022 Uiso 1 1 calc R U . . .
H33B H 1.2340 0.6639 0.5146 0.022 Uiso 1 1 calc R U . . .
C34 C 1.1735(2) 0.57312(14) 0.58510(16) 0.0315(5) Uani 1 1 d . . . . .
H34A H 1.1121 0.5709 0.6277 0.047 Uiso 1 1 d R U . . .
H34B H 1.2807 0.5591 0.6111 0.047 Uiso 1 1 d R U . . .
H34C H 1.1234 0.5311 0.5317 0.047 Uiso 1 1 d R U . . .
C35 C 0.9756(2) 0.75118(13) 0.68179(11) 0.0187(4) Uani 1 1 d . . . . .
H35A H 1.0558 0.7128 0.7055 0.022 Uiso 1 1 calc R U . . .
H35B H 0.8801 0.7357 0.6997 0.022 Uiso 1 1 calc R U . . .
C36 C 1.0384(2) 0.84506(14) 0.72324(12) 0.0247(4) Uani 1 1 d . . . . .
H36A H 1.1339 0.8608 0.7066 0.037 Uiso 1 1 d R U . . .
H36B H 1.0632 0.8510 0.7876 0.037 Uiso 1 1 d R U . . .
H36C H 0.9582 0.8835 0.7020 0.037 Uiso 1 1 d R U . . .
C37 C 0.5183(2) 0.56841(12) 0.25903(11) 0.0162(3) Uani 1 1 d . . . . .
H37 H 0.5509 0.5704 0.2072 0.019 Uiso 1 1 calc R U . . .
C38 C 0.47191(19) 0.60476(12) 0.38543(11) 0.0152(3) Uani 1 1 d . . . . .
H38 H 0.4668 0.6384 0.4389 0.018 Uiso 1 1 calc R U . . .
C39 C 0.4208(2) 0.51922(12) 0.35877(11) 0.0168(4) Uani 1 1 d . . . . .
C40 C 0.3445(2) 0.45627(13) 0.40086(13) 0.0248(4) Uani 1 1 d . . . . .
H40A H 0.4036 0.4054 0.4054 0.037 Uiso 1 1 d R U . . .
H40B H 0.2359 0.4384 0.3648 0.037 Uiso 1 1 d R U . . .
H40C H 0.3442 0.4838 0.4600 0.037 Uiso 1 1 d R U . . .
S1A S 0.45475(5) 0.27161(3) 0.20257(3) 0.01811(11) Uani 1 1 d . . . . .
O1A O 0.42523(17) 0.29334(9) 0.28745(9) 0.0258(3) Uani 1 1 d . . . . .
O2A O 0.58169(17) 0.21904(10) 0.20060(9) 0.0274(3) Uani 1 1 d . . . . .
O3A O 0.44809(17) 0.34391(9) 0.15446(9) 0.0259(3) Uani 1 1 d . . . . .
C1A C 0.2797(2) 0.20034(13) 0.13879(13) 0.0235(4) Uani 1 1 d . . . . .
F1A F 0.28699(15) 0.17185(9) 0.05671(8) 0.0337(3) Uani 1 1 d . . . . .
F2A F 0.14861(14) 0.24012(9) 0.13178(8) 0.0319(3) Uani 1 1 d . . . . .
F3A F 0.26346(17) 0.13108(9) 0.17707(9) 0.0411(3) Uani 1 1 d . . . . .
Cl1S Cl 0.4631(2) 1.00628(10) -0.03532(11) 0.0565(4) Uani 0.5 1 d D U P A -1
C2S C 0.5075(6) 1.0135(4) 0.0816(2) 0.0519(15) Uani 0.5 1 d D U P A -1
H2S1 H 0.5213 1.0751 0.1095 0.062 Uiso 0.5 1 calc R U P A -1
H2S2 H 0.4188 0.9840 0.0968 0.062 Uiso 0.5 1 calc R U P A -1
Cl3S Cl 0.68244(17) 0.96451(10) 0.12239(10) 0.0548(4) Uani 0.5 1 d D U P A -1

loop_
_atom_site_aniso_label
_atom_site_aniso_U_11
_atom_site_aniso_U_22
_atom_site_aniso_U_33
_atom_site_aniso_U_23
_atom_site_aniso_U_13
_atom_site_aniso_U_12
Fe1 0.00997(12) 0.01358(14) 0.01100(12) 0.00357(9) 0.00228(8) 0.00298(9)
O1 0.0244(7) 0.0224(9) 0.0636(11) 0.0180(7) 0.0052(7) -0.0011(6)
N1 0.0115(6) 0.0145(8) 0.0135(7) 0.0036(5) 0.0027(5) 0.0037(5)
N2 0.0114(6) 0.0161(8) 0.0128(7) 0.0040(5) 0.0021(5) 0.0035(6)
N3 0.0109(6) 0.0179(8) 0.0115(7) 0.0043(5) 0.0030(5) 0.0034(6)
N4 0.0110(6) 0.0149(8) 0.0126(7) 0.0030(5) 0.0034(5) 0.0036(5)
N5 0.0104(6) 0.0170(8) 0.0140(7) 0.0054(5) 0.0021(5) 0.0039(6)
N6 0.0163(7) 0.0131(8) 0.0185(7) 0.0016(6) 0.0028(6) 0.0021(6)
N7 0.0110(6) 0.0199(9) 0.0200(7) 0.0054(6) 0.0016(5) 0.0054(6)
C1 0.0136(8) 0.0119(9) 0.0149(8) 0.0039(6) 0.0053(6) 0.0021(6)
C2 0.0143(8) 0.0117(9) 0.0172(8) 0.0041(6) 0.0067(6) 0.0026(6)
C3 0.0134(8) 0.0127(9) 0.0183(8) 0.0041(6) 0.0063(6) 0.0022(6)
C4 0.0124(7) 0.0111(9) 0.0182(8) 0.0033(6) 0.0044(6) 0.0021(6)
C5 0.0100(7) 0.0155(9) 0.0171(8) 0.0024(6) 0.0018(6) 0.0025(6)
C6 0.0116(7) 0.0121(9) 0.0161(8) 0.0023(6) 0.0003(6) 0.0022(6)
C7 0.0143(8) 0.0130(9) 0.0150(8) 0.0024(6) -0.0016(6) 0.0012(6)
C8 0.0145(8) 0.0144(9) 0.0154(8) 0.0042(6) -0.0006(6) 0.0017(7)
C9 0.0145(8) 0.0143(9) 0.0132(8) 0.0050(6) 0.0008(6) 0.0019(7)
C10 0.0165(8) 0.0200(10) 0.0123(8) 0.0057(6) 0.0034(6) 0.0035(7)
C11 0.0135(8) 0.0161(9) 0.0141(8) 0.0033(6) 0.0047(6) 0.0014(7)
C12 0.0147(8) 0.0181(9) 0.0144(8) 0.0034(6) 0.0044(6) 0.0019(7)
C13 0.0121(7) 0.0165(9) 0.0148(8) 0.0020(6) 0.0041(6) 0.0013(6)
C14 0.0104(7) 0.0156(9) 0.0160(8) 0.0033(6) 0.0045(6) 0.0009(6)
C15 0.0112(7) 0.0165(9) 0.0152(8) 0.0045(6) 0.0027(6) 0.0045(6)
C16 0.0098(7) 0.0135(9) 0.0145(8) 0.0042(6) 0.0011(6) 0.0020(6)
C17 0.0133(7) 0.0160(9) 0.0121(8) 0.0045(6) 0.0015(6) 0.0022(6)
C18 0.0134(8) 0.0160(9) 0.0144(8) 0.0048(6) 0.0018(6) 0.0031(6)
C19 0.0136(8) 0.0147(9) 0.0122(8) 0.0041(6) 0.0023(6) 0.0017(6)
C20 0.0143(8) 0.0158(9) 0.0121(8) 0.0033(6) 0.0039(6) 0.0024(6)
C21 0.0162(8) 0.0201(10) 0.0170(8) 0.0044(7) 0.0079(6) 0.0045(7)
C22 0.0258(10) 0.0253(11) 0.0206(9) -0.0012(8) 0.0075(7) 0.0034(8)
C23 0.0139(8) 0.0186(10) 0.0206(9) 0.0035(7) 0.0072(6) 0.0050(7)
C24 0.0224(9) 0.0207(10) 0.0313(10) 0.0087(8) 0.0126(8) 0.0096(8)
C25 0.0156(8) 0.0223(10) 0.0187(9) 0.0018(7) -0.0021(6) 0.0062(7)
C26 0.0397(13) 0.0251(13) 0.0452(14) 0.0050(10) -0.0037(10) 0.0152(10)
C27 0.0188(8) 0.0227(10) 0.0145(8) 0.0065(7) 0.0003(6) 0.0041(7)
C28 0.0258(10) 0.0282(11) 0.0171(9) 0.0010(7) 0.0027(7) -0.0005(8)
C29 0.0197(8) 0.0305(11) 0.0140(8) 0.0055(7) 0.0075(7) 0.0086(8)
C30 0.0466(13) 0.0255(11) 0.0169(9) 0.0027(8) 0.0042(8) 0.0069(9)
C31 0.0139(8) 0.0236(10) 0.0156(8) 0.0022(7) 0.0046(6) 0.0058(7)
C32 0.0203(10) 0.0235(12) 0.0506(14) 0.0067(10) 0.0019(9) 0.0063(8)
C33 0.0126(8) 0.0262(10) 0.0157(8) 0.0051(7) 0.0017(6) 0.0057(7)
C34 0.0230(10) 0.0287(12) 0.0444(13) 0.0136(10) 0.0065(9) 0.0116(9)
C35 0.0187(8) 0.0257(10) 0.0124(8) 0.0058(7) 0.0032(6) 0.0080(7)
C36 0.0229(9) 0.0325(12) 0.0170(9) 0.0009(8) 0.0048(7) -0.0002(8)
C37 0.0148(8) 0.0186(10) 0.0151(8) 0.0035(7) 0.0030(6) 0.0042(7)
C38 0.0153(8) 0.0169(9) 0.0136(8) 0.0045(6) 0.0031(6) 0.0025(7)
C39 0.0153(8) 0.0191(10) 0.0158(8) 0.0053(7) 0.0021(6) 0.0042(7)
C40 0.0307(10) 0.0221(11) 0.0217(9) 0.0055(8) 0.0077(8) -0.0021(8)
S1A 0.0214(2) 0.0175(2) 0.0159(2) 0.00468(16) 0.00460(16) 0.00451(17)
O1A 0.0309(7) 0.0289(8) 0.0172(7) 0.0008(5) 0.0067(5) 0.0071(6)
O2A 0.0282(7) 0.0339(9) 0.0259(7) 0.0124(6) 0.0114(6) 0.0148(6)
O3A 0.0318(7) 0.0201(8) 0.0259(7) 0.0102(6) 0.0052(6) 0.0027(6)
C1A 0.0303(10) 0.0217(11) 0.0187(9) 0.0038(7) 0.0066(7) 0.0021(8)
F1A 0.0415(7) 0.0347(7) 0.0198(6) -0.0061(5) 0.0054(5) 0.0028(6)
F2A 0.0220(6) 0.0469(8) 0.0264(6) 0.0069(5) 0.0053(5) 0.0043(5)
F3A 0.0516(8) 0.0263(7) 0.0433(8) 0.0140(6) 0.0080(6) -0.0089(6)
Cl1S 0.0744(10) 0.0355(8) 0.0522(9) 0.0025(6) 0.0087(7) -0.0005(7)
C2S 0.056(3) 0.056(4) 0.039(3) -0.017(3) 0.015(2) 0.021(3)
Cl3S 0.0516(8) 0.0483(8) 0.0602(9) -0.0047(6) 0.0132(6) 0.0140(6)

loop_
_atom_type_symbol
_atom_type_description
_atom_type_scat_dispersion_real
_atom_type_scat_dispersion_imag
_atom_type_scat_source
C C 0.0033 0.0016 'International Tables Vol C Tables 4.2.6.8 and 6.1.1.4'
H H 0.0000 0.0000 'International Tables Vol C Tables 4.2.6.8 and 6.1.1.4'
N N 0.0061 0.0033 'International Tables Vol C Tables 4.2.6.8 and 6.1.1.4'
O O 0.0106 0.0060 'International Tables Vol C Tables 4.2.6.8 and 6.1.1.4'
F F 0.0171 0.0103 'International Tables Vol C Tables 4.2.6.8 and 6.1.1.4'
S S 0.1246 0.1234 'International Tables Vol C Tables 4.2.6.8 and 6.1.1.4'
Cl Cl 0.1484 0.1585 'International Tables Vol C Tables 4.2.6.8 and 6.1.1.4'
Fe Fe 0.3463 0.8444 'International Tables Vol C Tables 4.2.6.8 and 6.1.1.4'

loop_
_geom_angle_atom_site_label_1
_geom_angle_atom_site_label_2
_geom_angle_atom_site_label_3
_geom_angle
N7 Fe1 N5 177.65(7)
N7 Fe1 N3 90.61(7)
N5 Fe1 N3 87.57(6)
N7 Fe1 N1 93.40(7)
N5 Fe1 N1 88.42(6)
N3 Fe1 N1 175.98(6)
N7 Fe1 N4 94.38(7)
N5 Fe1 N4 87.11(6)
N3 Fe1 N4 90.17(6)
N1 Fe1 N4 89.81(6)
N7 Fe1 N2 89.91(7)
N5 Fe1 N2 88.60(6)
N3 Fe1 N2 89.68(6)
N1 Fe1 N2 90.05(6)
N4 Fe1 N2 175.71(6)
C4 N1 C1 106.05(14)
C4 N1 Fe1 126.75(11)
C1 N1 Fe1 127.14(11)
C6 N2 C9 106.01(13)
C6 N2 Fe1 126.86(11)
C9 N2 Fe1 126.64(11)
C14 N3 C11 106.18(14)
C14 N3 Fe1 126.92(11)
C11 N3 Fe1 126.90(11)
C16 N4 C19 106.17(13)
C16 N4 Fe1 127.06(11)
C19 N4 Fe1 126.73(11)
C37 N5 C38 106.18(15)
C37 N5 Fe1 126.95(12)
C38 N5 Fe1 126.80(12)
C37 N6 C39 108.35(16)
C37 N6 H6N 125.9(15)
C39 N6 H6N 125.6(15)
O1 N7 Fe1 175.38(16)
N1 C1 C20 125.06(15)
N1 C1 C2 110.30(14)
C20 C1 C2 124.55(15)
C3 C2 C1 106.54(15)
C3 C2 C21 127.81(15)
C1 C2 C21 125.64(15)
C2 C3 C4 106.86(14)
C2 C3 C23 128.36(16)
C4 C3 C23 124.65(15)
N1 C4 C5 125.65(16)
N1 C4 C3 110.23(14)
C5 C4 C3 124.03(15)
C6 C5 C4 125.20(15)
C6 C5 H5 117.4
C4 C5 H5 117.4
N2 C6 C5 125.25(15)
N2 C6 C7 110.27(15)
C5 C6 C7 124.42(15)
C8 C7 C6 106.75(15)
C8 C7 C25 127.88(16)
C6 C7 C25 125.26(16)
C7 C8 C9 106.85(15)
C7 C8 C27 127.77(15)
C9 C8 C27 125.36(16)
N2 C9 C10 125.10(15)
N2 C9 C8 110.08(15)
C10 C9 C8 124.72(16)
C9 C10 C11 125.03(16)
C9 C10 H10 117.5
C11 C10 H10 117.5
N3 C11 C10 125.33(15)
N3 C11 C12 110.05(14)
C10 C11 C12 124.59(15)
C13 C12 C11 106.90(15)
C13 C12 C29 128.03(16)
C11 C12 C29 124.96(15)
C12 C13 C14 106.87(15)
C12 C13 C31 127.43(16)
C14 C13 C31 125.54(15)
N3 C14 C15 125.06(15)
N3 C14 C13 109.98(14)
C15 C14 C13 124.94(15)
C16 C15 C14 125.77(15)
C16 C15 H15 117.1
C14 C15 H15 117.1
N4 C16 C15 124.90(15)
N4 C16 C17 110.12(14)
C15 C16 C17 124.98(15)
C18 C17 C16 106.65(14)
C18 C17 C33 126.94(15)
C16 C17 C33 126.41(15)
C17 C18 C19 106.95(14)
C17 C18 C35 128.15(15)
C19 C18 C35 124.90(15)
N4 C19 C20 125.44(15)
N4 C19 C18 110.10(14)
C20 C19 C18 124.45(15)
C19 C20 C1 125.15(16)
C19 C20 H20 117.4
C1 C20 H20 117.4
C2 C21 C22 113.67(15)
C2 C21 H21A 108.8
C22 C21 H21A 108.8
C2 C21 H21B 108.8
C22 C21 H21B 108.8
H21A C21 H21B 107.7
C21 C22 H22A 109.5
C21 C22 H22B 109.5
H22A C22 H22B 109.5
C21 C22 H22C 109.4
H22A C22 H22C 109.5
H22B C22 H22C 109.5
C3 C23 C24 112.20(15)
C3 C23 H23A 109.2
C24 C23 H23A 109.2
C3 C23 H23B 109.2
C24 C23 H23B 109.2
H23A C23 H23B 107.9
C23 C24 H24A 109.6
C23 C24 H24B 109.4
H24A C24 H24B 109.5
C23 C24 H24C 109.4
H24A C24 H24C 109.5
H24B C24 H24C 109.5
C7 C25 C26 112.38(16)
C7 C25 H25A 109.1
C26 C25 H25A 109.1
C7 C25 H25B 109.1
C26 C25 H25B 109.1
H25A C25 H25B 107.9
C25 C26 H26A 109.4
C25 C26 H26B 109.4
H26A C26 H26B 109.5
C25 C26 H26C 109.6
H26A C26 H26C 109.5
H26B C26 H26C 109.5
C8 C27 C28 112.45(16)
C8 C27 H27A 109.1
C28 C27 H27A 109.1
C8 C27 H27B 109.1
C28 C27 H27B 109.1
H27A C27 H27B 107.8
C27 C28 H28A 109.5
C27 C28 H28B 109.5
H28A C28 H28B 109.5
C27 C28 H28C 109.4
H28A C28 H28C 109.5
H28B C28 H28C 109.5
C12 C29 C30 112.65(16)
C12 C29 H29A 109.1
C30 C29 H29A 109.1
C12 C29 H29B 109.1
C30 C29 H29B 109.1
H29A C29 H29B 107.8
C29 C30 H30A 109.5
C29 C30 H30B 109.5
H30A C30 H30B 109.5
C29 C30 H30C 109.4
H30A C30 H30C 109.5
H30B C30 H30C 109.5
C13 C31 C32 110.93(15)
C13 C31 H31A 109.5
C32 C31 H31A 109.5
C13 C31 H31B 109.5
C32 C31 H31B 109.5
H31A C31 H31B 108.0
C31 C32 H32A 109.4
C31 C32 H32B 109.5
H32A C32 H32B 109.5
C31 C32 H32C 109.5
H32A C32 H32C 109.5
H32B C32 H32C 109.5
C17 C33 C34 114.06(16)
C17 C33 H33A 108.7
C34 C33 H33A 108.7
C17 C33 H33B 108.7
C34 C33 H33B 108.7
H33A C33 H33B 107.6
C33 C34 H34A 109.5
C33 C34 H34B 109.4
H34A C34 H34B 109.5
C33 C34 H34C 109.5
H34A C34 H34C 109.5
H34B C34 H34C 109.5
C18 C35 C36 114.06(15)
C18 C35 H35A 108.7
C36 C35 H35A 108.7
C18 C35 H35B 108.7
C36 C35 H35B 108.7
H35A C35 H35B 107.6
C35 C36 H36A 109.4
C35 C36 H36B 109.5
H36A C36 H36B 109.5
C35 C36 H36C 109.5
H36A C36 H36C 109.5
H36B C36 H36C 109.5
N5 C37 N6 110.50(15)
N5 C37 H37 124.7
N6 C37 H37 124.7
C39 C38 N5 109.52(16)
C39 C38 H38 125.2
N5 C38 H38 125.2
C38 C39 N6 105.45(16)
C38 C39 C40 131.17(17)
N6 C39 C40 123.37(17)
C39 C40 H40A 109.4
C39 C40 H40B 109.5
H40A C40 H40B 109.5
C39 C40 H40C 109.5
H40A C40 H40C 109.5
H40B C40 H40C 109.5
O2A S1A O1A 115.74(8)
O2A S1A O3A 115.82(9)
O1A S1A O3A 113.40(9)
O2A S1A C1A 103.75(9)
O1A S1A C1A 102.82(9)
O3A S1A C1A 102.85(9)
F2A C1A F3A 107.36(16)
F2A C1A F1A 107.38(15)
F3A C1A F1A 107.78(16)
F2A C1A S1A 111.89(14)
F3A C1A S1A 110.70(13)
F1A C1A S1A 111.51(14)
Cl3S C2S Cl1S 110.2(3)
Cl3S C2S H2S1 109.6
Cl1S C2S H2S1 109.6
Cl3S C2S H2S2 109.6
Cl1S C2S H2S2 109.6
H2S1 C2S H2S2 108.1

loop_
_geom_bond_atom_site_label_1
_geom_bond_atom_site_label_2
_geom_bond_distance
Fe1 N7 1.6437(16)
Fe1 N5 1.9823(15)
Fe1 N3 2.0039(14)
Fe1 N1 2.0066(14)
Fe1 N4 2.0102(14)
Fe1 N2 2.0119(14)
O1 N7 1.152(2)
N1 C4 1.374(2)
N1 C1 1.374(2)
N2 C6 1.377(2)
N2 C9 1.379(2)
N3 C14 1.378(2)
N3 C11 1.378(2)
N4 C16 1.377(2)
N4 C19 1.378(2)
N5 C37 1.326(2)
N5 C38 1.384(2)
N6 C37 1.339(2)
N6 C39 1.384(2)
N6 H6N 0.84(2)
C1 C20 1.388(2)
C1 C2 1.448(2)
C2 C3 1.364(2)
C2 C21 1.500(2)
C3 C4 1.445(2)
C3 C23 1.502(2)
C4 C5 1.383(2)
C5 C6 1.379(2)
C5 H5 0.9500
C6 C7 1.448(2)
C7 C8 1.362(2)
C7 C25 1.502(2)
C8 C9 1.450(2)
C8 C27 1.500(2)
C9 C10 1.379(2)
C10 C11 1.390(2)
C10 H10 0.9500
C11 C12 1.442(2)
C12 C13 1.365(2)
C12 C29 1.504(2)
C13 C14 1.444(2)
C13 C31 1.500(2)
C14 C15 1.387(2)
C15 C16 1.381(2)
C15 H15 0.9500
C16 C17 1.452(2)
C17 C18 1.365(2)
C17 C33 1.506(2)
C18 C19 1.447(2)
C18 C35 1.504(2)
C19 C20 1.385(2)
C20 H20 0.9500
C21 C22 1.529(3)
C21 H21A 0.9900
C21 H21B 0.9900
C22 H22A 0.9800
C22 H22B 0.9800
C22 H22C 0.9800
C23 C24 1.529(3)
C23 H23A 0.9900
C23 H23B 0.9900
C24 H24A 0.9800
C24 H24B 0.9800
C24 H24C 0.9800
C25 C26 1.530(3)
C25 H25A 0.9900
C25 H25B 0.9900
C26 H26A 0.9800
C26 H26B 0.9800
C26 H26C 0.9800
C27 C28 1.527(3)
C27 H27A 0.9900
C27 H27B 0.9900
C28 H28A 0.9800
C28 H28B 0.9800
C28 H28C 0.9800
C29 C30 1.535(3)
C29 H29A 0.9900
C29 H29B 0.9900
C30 H30A 0.9800
C30 H30B 0.9800
C30 H30C 0.9800
C31 C32 1.522(3)
C31 H31A 0.9900
C31 H31B 0.9900
C32 H32A 0.9800
C32 H32B 0.9800
C32 H32C 0.9800
C33 C34 1.522(3)
C33 H33A 0.9900
C33 H33B 0.9900
C34 H34A 0.9800
C34 H34B 0.9800
C34 H34C 0.9800
C35 C36 1.530(3)
C35 H35A 0.9900
C35 H35B 0.9900
C36 H36A 0.9800
C36 H36B 0.9800
C36 H36C 0.9800
C37 H37 0.9500
C38 C39 1.359(3)
C38 H38 0.9500
C39 C40 1.494(3)
C40 H40A 0.9800
C40 H40B 0.9800
C40 H40C 0.9800
S1A O2A 1.4359(14)
S1A O1A 1.4439(14)
S1A O3A 1.4518(14)
S1A C1A 1.820(2)
C1A F2A 1.335(2)
C1A F3A 1.338(2)
C1A F1A 1.341(2)
Cl1S C2S 1.784(4)
C2S Cl3S 1.775(4)
C2S H2S1 0.9900
C2S H2S2 0.9900

loop_
_geom_hbond_atom_site_label_D
_geom_hbond_atom_site_label_H
_geom_hbond_atom_site_label_A
_geom_hbond_distance_DH
_geom_hbond_distance_HA
_geom_hbond_distance_DA
_geom_hbond_angle_DHA
_geom_hbond_site_symmetry_A
N6 H6N O1A 0.84(2) 2.58(2) 3.224(2) 133.8(18) .
N6 H6N O3A 0.84(2) 2.07(2) 2.880(2) 161(2) .
C40 H40A O1A 0.98 2.44 3.145(3) 128.6 .
C2S H2S1 O2A 0.99 2.45 3.429(6) 170.4 1_565

loop_
_geom_torsion_atom_site_label_1
_geom_torsion_atom_site_label_2
_geom_torsion_atom_site_label_3
_geom_torsion_atom_site_label_4
_geom_torsion
C4 N1 C1 C20 175.18(16)
Fe1 N1 C1 C20 -7.5(3)
C4 N1 C1 C2 -1.30(19)
Fe1 N1 C1 C2 176.04(11)
N1 C1 C2 C3 1.8(2)
C20 C1 C2 C3 -174.66(17)
N1 C1 C2 C21 -177.03(16)
C20 C1 C2 C21 6.5(3)
C1 C2 C3 C4 -1.56(19)
C21 C2 C3 C4 177.28(17)
C1 C2 C3 C23 -177.49(17)
C21 C2 C3 C23 1.4(3)
C1 N1 C4 C5 177.03(17)
Fe1 N1 C4 C5 -0.3(3)
C1 N1 C4 C3 0.31(19)
Fe1 N1 C4 C3 -177.05(11)
C2 C3 C4 N1 0.8(2)
C23 C3 C4 N1 176.95(16)
C2 C3 C4 C5 -175.95(17)
C23 C3 C4 C5 0.2(3)
N1 C4 C5 C6 -3.8(3)
C3 C4 C5 C6 172.51(17)
C9 N2 C6 C5 -176.79(17)
Fe1 N2 C6 C5 -4.4(3)
C9 N2 C6 C7 0.73(19)
Fe1 N2 C6 C7 173.08(11)
C4 C5 C6 N2 6.3(3)
C4 C5 C6 C7 -170.88(17)
N2 C6 C7 C8 -1.7(2)
C5 C6 C7 C8 175.88(17)
N2 C6 C7 C25 -178.18(16)
C5 C6 C7 C25 -0.6(3)
C6 C7 C8 C9 1.83(19)
C25 C7 C8 C9 178.23(17)
C6 C7 C8 C27 -179.49(17)
C25 C7 C8 C27 -3.1(3)
C6 N2 C9 C10 -176.14(17)
Fe1 N2 C9 C10 11.5(3)
C6 N2 C9 C8 0.43(19)
Fe1 N2 C9 C8 -171.94(12)
C7 C8 C9 N2 -1.5(2)
C27 C8 C9 N2 179.81(16)
C7 C8 C9 C10 175.11(17)
C27 C8 C9 C10 -3.6(3)
N2 C9 C10 C11 -0.5(3)
C8 C9 C10 C11 -176.58(17)
C14 N3 C11 C10 179.72(17)
Fe1 N3 C11 C10 -0.2(3)
C14 N3 C11 C12 1.45(19)
Fe1 N3 C11 C12 -178.49(12)
C9 C10 C11 N3 -5.5(3)
C9 C10 C11 C12 172.56(18)
N3 C11 C12 C13 -0.9(2)
C10 C11 C12 C13 -179.18(17)
N3 C11 C12 C29 175.57(17)
C10 C11 C12 C29 -2.7(3)
C11 C12 C13 C14 -0.02(19)
C29 C12 C13 C14 -176.34(18)
C11 C12 C13 C31 175.71(17)
C29 C12 C13 C31 -0.6(3)
C11 N3 C14 C15 176.98(17)
Fe1 N3 C14 C15 -3.1(3)
C11 N3 C14 C13 -1.46(19)
Fe1 N3 C14 C13 178.48(12)
C12 C13 C14 N3 0.9(2)
C31 C13 C14 N3 -174.91(16)
C12 C13 C14 C15 -177.51(17)
C31 C13 C14 C15 6.7(3)
N3 C14 C15 C16 -0.3(3)
C13 C14 C15 C16 177.89(17)
C19 N4 C16 C15 -179.81(17)
Fe1 N4 C16 C15 -2.2(3)
C19 N4 C16 C17 -0.91(19)
Fe1 N4 C16 C17 176.75(11)
C14 C15 C16 N4 3.1(3)
C14 C15 C16 C17 -175.67(17)
N4 C16 C17 C18 1.1(2)
C15 C16 C17 C18 179.96(17)
N4 C16 C17 C33 -177.96(16)
C15 C16 C17 C33 0.9(3)
C16 C17 C18 C19 -0.74(19)
C33 C17 C18 C19 178.27(17)
C16 C17 C18 C35 179.85(17)
C33 C17 C18 C35 -1.1(3)
C16 N4 C19 C20 -178.28(17)
Fe1 N4 C19 C20 4.0(3)
C16 N4 C19 C18 0.44(19)
Fe1 N4 C19 C18 -177.23(11)
C17 C18 C19 N4 0.2(2)
C35 C18 C19 N4 179.65(16)
C17 C18 C19 C20 178.95(17)
C35 C18 C19 C20 -1.6(3)
N4 C19 C20 C1 1.0(3)
C18 C19 C20 C1 -177.52(17)
N1 C1 C20 C19 0.8(3)
C2 C1 C20 C19 176.76(17)
C3 C2 C21 C22 -107.2(2)
C1 C2 C21 C22 71.4(2)
C2 C3 C23 C24 92.2(2)
C4 C3 C23 C24 -83.0(2)
C8 C7 C25 C26 -91.4(2)
C6 C7 C25 C26 84.4(2)
C7 C8 C27 C28 -90.2(2)
C9 C8 C27 C28 88.3(2)
C13 C12 C29 C30 96.4(2)
C11 C12 C29 C30 -79.3(2)
C12 C13 C31 C32 -86.9(2)
C14 C13 C31 C32 88.0(2)
C18 C17 C33 C34 83.0(2)
C16 C17 C33 C34 -98.2(2)
C17 C18 C35 C36 101.5(2)
C19 C18 C35 C36 -77.9(2)
C38 N5 C37 N6 0.30(18)
Fe1 N5 C37 N6 177.60(11)
C39 N6 C37 N5 -0.33(19)
C37 N5 C38 C39 -0.17(18)
Fe1 N5 C38 C39 -177.47(11)
N5 C38 C39 N6 -0.03(18)
N5 C38 C39 C40 -179.11(17)
C37 N6 C39 C38 0.21(19)
C37 N6 C39 C40 179.39(16)
O2A S1A C1A F2A -178.37(12)
O1A S1A C1A F2A 60.69(15)
O3A S1A C1A F2A -57.33(15)
O2A S1A C1A F3A 61.91(16)
O1A S1A C1A F3A -59.03(16)
O3A S1A C1A F3A -177.04(14)
O2A S1A C1A F1A -58.08(15)
O1A S1A C1A F1A -179.02(13)
O3A S1A C1A F1A 62.97(15)
